data_2224632
loop_
_publ_author_name
'Jin, Biao'

_publ_section_title
;
 2-(4-<i>tert</i>-Butylphenyl)-5-<i>p</i>-tolyl-1,3,4-oxadiazole
;
_journal_coeditor_code HB5237
_journal_issue 1
_journal_name_full 'Acta Crystallographica Section E'
_journal_page_first o9
_journal_paper_doi 10.1107/S1600536809051198
_journal_volume 66
_journal_year 2010
_chemical_formula_iupac 'C19 H20 N2 O'
_chemical_formula_moiety 'C19 H20 N2 O'
_chemical_formula_sum 'C19 H20 N2 O'
_chemical_formula_weight 292.37
_chemical_name_systematic
;
2-(4-<i>tert</i>-Butylphenyl)-5-<i>p</i>-tolyl-1,3,4-oxadiazole
;
_space_group_IT_number 14
_symmetry_cell_setting monoclinic
_symmetry_space_group_name_Hall '-P 2ybc'
_symmetry_space_group_name_H-M 'P 1 21/c 1'
_atom_sites_solution_hydrogens geom
_atom_sites_solution_primary direct
_atom_sites_solution_secondary difmap
_audit_creation_method SHELXL-97
_cell_angle_alpha 90.00
_cell_angle_beta 99.14(2)
_cell_angle_gamma 90.00
_cell_formula_units_Z 4
_cell_length_a 9.886(9)
_cell_length_b 10.613(9)
_cell_length_c 16.093(13)
_cell_measurement_reflns_used 3230
_cell_measurement_temperature 298(2)
_cell_measurement_theta_max 27.44
_cell_measurement_theta_min 2.83
_cell_volume 1667(2)
_computing_cell_refinement 'CrystalClear (Rigaku, 2005)'
_computing_data_collection 'CrystalClear (Rigaku, 2005)'
_computing_data_reduction 'CrystalClear (Rigaku, 2005)'
_computing_molecular_graphics 'SHELXTL (Sheldrick, 2008)'
_computing_publication_material 'PRPKAPPA (Ferguson, 1999)'
_computing_structure_refinement 'SHELXL97 (Sheldrick, 2008)'
_computing_structure_solution 'SHELXS97 (Sheldrick, 2008)'
_diffrn_ambient_temperature 298(2)
_diffrn_detector_area_resol_mean 13.6612
_diffrn_measured_fraction_theta_full 0.997
_diffrn_measured_fraction_theta_max 0.997
_diffrn_measurement_device_type 'Rigaku SCXmini diffractometer'
_diffrn_measurement_method '\w scans'
_diffrn_radiation_monochromator graphite
_diffrn_radiation_source 'fine-focus sealed tube'
_diffrn_radiation_type MoK\a
_diffrn_radiation_wavelength 0.71073
_diffrn_reflns_av_R_equivalents 0.0632
_diffrn_reflns_av_sigmaI/netI 0.0480
_diffrn_reflns_limit_h_max 12
_diffrn_reflns_limit_h_min -12
_diffrn_reflns_limit_k_max 13
_diffrn_reflns_limit_k_min -13
_diffrn_reflns_limit_l_max 20
_diffrn_reflns_limit_l_min -20
_diffrn_reflns_number 17627
_diffrn_reflns_theta_full 27.43
_diffrn_reflns_theta_max 27.43
_diffrn_reflns_theta_min 3.20
_diffrn_standards_number 0
_exptl_absorpt_coefficient_mu 0.073
_exptl_absorpt_correction_T_max 1.000
_exptl_absorpt_correction_T_min 0.813
_exptl_absorpt_correction_type multi-scan
_exptl_absorpt_process_details '(CrystalClear; Rigaku, 2005)'
_exptl_crystal_colour colourless
_exptl_crystal_density_diffrn 1.165
_exptl_crystal_density_method 'not measured'
_exptl_crystal_description Prism
_exptl_crystal_F_000 624
_exptl_crystal_size_max 0.20
_exptl_crystal_size_mid 0.20
_exptl_crystal_size_min 0.20
_refine_diff_density_max 0.310
_refine_diff_density_min -0.273
_refine_ls_extinction_method none
_refine_ls_goodness_of_fit_ref 1.150
_refine_ls_hydrogen_treatment constr
_refine_ls_matrix_type full
_refine_ls_number_parameters 199
_refine_ls_number_reflns 3791
_refine_ls_number_restraints 0
_refine_ls_restrained_S_all 1.150
_refine_ls_R_factor_all 0.1350
_refine_ls_R_factor_gt 0.1086
_refine_ls_shift/su_max 0.000
_refine_ls_shift/su_mean 0.000
_refine_ls_structure_factor_coef Fsqd
_refine_ls_weighting_details 'calc w=1/[\s^2^(Fo^2^)+(0.0626P)^2^+1.4014P] where P=(Fo^2^+2Fc^2^)/3'
_refine_ls_weighting_scheme calc
_refine_ls_wR_factor_gt 0.2074
_refine_ls_wR_factor_ref 0.2229
_reflns_number_gt 3032
_reflns_number_total 3791
_reflns_threshold_expression I>2\s(I)
_cod_data_source_file hb5237.cif
_cod_data_source_block I
_cod_original_sg_symbol_H-M 'P 21/c'
_cod_database_code 2224632
_cod_database_fobs_code 2224632

loop_
_symmetry_equiv_pos_as_xyz
'x, y, z'
'-x, y+1/2, -z+1/2'
'-x, -y, -z'
'x, -y-1/2, z-1/2'

loop_
_atom_site_type_symbol
_atom_site_label
_atom_site_fract_x
_atom_site_fract_y
_atom_site_fract_z
_atom_site_U_iso_or_equiv
_atom_site_adp_type
_atom_site_calc_flag
_atom_site_refinement_flags
_atom_site_occupancy
_atom_site_disorder_assembly
_atom_site_disorder_group
N N1 0.3647(3) 0.1864(3) -0.12566(17) 0.0697(9) Uani d . 1 . .
N N2 0.4425(3) 0.2831(3) -0.15544(17) 0.0700(9) Uani d . 1 . .
C C1 0.0865(5) -0.0115(4) 0.2440(3) 0.0860(13) Uani d . 1 . .
H H1A 0.1464 0.0548 0.2679 0.103 Uiso d R 1 . .
H H1B 0.0160 0.0232 0.2023 0.103 Uiso d R 1 . .
H H1C 0.0455 -0.0511 0.2875 0.103 Uiso d R 1 . .
C C2 0.2791(4) -0.1677(4) 0.2699(2) 0.0789(12) Uani d . 1 . .
H H2A 0.3308 -0.2290 0.2443 0.095 Uiso d R 1 . .
H H2B 0.3394 -0.1025 0.2952 0.095 Uiso d R 1 . .
H H2C 0.2358 -0.2076 0.3123 0.095 Uiso d R 1 . .
C C3 0.0725(4) -0.2149(4) 0.1647(3) 0.0812(12) Uani d . 1 . .
H H3A 0.1234 -0.2768 0.1390 0.097 Uiso d R 1 . .
H H3B 0.0313 -0.2539 0.2084 0.097 Uiso d R 1 . .
H H3C 0.0022 -0.1801 0.1230 0.097 Uiso d R 1 . .
C C4 0.1693(3) -0.1097(3) 0.2024(2) 0.0553(8) Uani d . 1 . .
C C5 0.2384(3) -0.0420(3) 0.13559(18) 0.0466(7) Uani d . 1 . .
C C6 0.2082(4) -0.0674(3) 0.0497(2) 0.0576(9) Uani d . 1 . .
H H6A 0.1482 -0.1327 0.0313 0.069 Uiso d R 1 . .
C C7 0.2645(4) 0.0019(3) -0.0089(2) 0.0584(9) Uani d . 1 . .
H H7A 0.2419 -0.0171 -0.0659 0.070 Uiso d R 1 . .
C C8 0.3550(3) 0.0996(3) 0.01657(18) 0.0451(7) Uani d . 1 . .
C C9 0.3904(3) 0.1238(3) 0.10244(18) 0.0497(7) Uani d . 1 . .
H H9A 0.4537 0.1866 0.1209 0.060 Uiso d R 1 . .
C C10 0.3322(3) 0.0545(3) 0.16006(18) 0.0515(8) Uani d . 1 . .
H H10A 0.3560 0.0729 0.2170 0.062 Uiso d R 1 . .
C C11 0.4060(3) 0.1801(3) -0.04533(19) 0.0483(7) Uani d . 1 . .
C C12 0.5233(3) 0.3273(3) -0.09054(18) 0.0489(7) Uani d . 1 . .
C C13 0.6256(3) 0.4270(3) -0.08675(18) 0.0467(7) Uani d . 1 . .
C C14 0.7057(3) 0.4607(3) -0.01123(19) 0.0564(8) Uani d . 1 . .
H H14A 0.6924 0.4211 0.0384 0.068 Uiso d R 1 . .
C C15 0.8054(4) 0.5533(3) -0.0093(2) 0.0592(9) Uani d . 1 . .
H H15A 0.8589 0.5742 0.0417 0.071 Uiso d R 1 . .
C C16 0.8265(3) 0.6151(3) -0.08216(19) 0.0487(7) Uani d . 1 . .
C C17 0.7452(3) 0.5817(3) -0.1574(2) 0.0524(8) Uani d . 1 . .
H H17A 0.7576 0.6222 -0.2069 0.063 Uiso d R 1 . .
C C18 0.6460(3) 0.4893(3) -0.16024(19) 0.0522(8) Uani d . 1 . .
H H18A 0.5926 0.4685 -0.2113 0.063 Uiso d R 1 . .
C C19 0.9346(4) 0.7153(3) -0.0792(2) 0.0638(9) Uani d . 1 . .
H H19A 0.9803 0.7254 -0.0223 0.077 Uiso d R 1 . .
H H19B 1.0000 0.6909 -0.1144 0.077 Uiso d R 1 . .
H H19C 0.8927 0.7936 -0.0990 0.077 Uiso d R 1 . .
O O1 0.5059(2) 0.26623(19) -0.01819(12) 0.0487(5) Uani d . 1 . .

loop_
_atom_site_aniso_label
_atom_site_aniso_U_11
_atom_site_aniso_U_22
_atom_site_aniso_U_33
_atom_site_aniso_U_12
_atom_site_aniso_U_13
_atom_site_aniso_U_23
N1 0.079(2) 0.080(2) 0.0463(16) -0.0276(17) -0.0004(14) 0.0102(14)
N2 0.079(2) 0.078(2) 0.0500(16) -0.0269(17) -0.0014(14) 0.0158(15)
C1 0.099(3) 0.074(3) 0.098(3) -0.001(2) 0.058(3) 0.005(2)
C2 0.100(3) 0.080(3) 0.058(2) 0.001(2) 0.018(2) 0.014(2)
C3 0.095(3) 0.078(3) 0.075(3) -0.030(2) 0.026(2) 0.006(2)
C4 0.065(2) 0.0505(18) 0.0529(18) -0.0047(16) 0.0184(16) 0.0028(15)
C5 0.0499(17) 0.0459(17) 0.0452(16) 0.0006(14) 0.0107(13) 0.0006(13)
C6 0.069(2) 0.0522(19) 0.0529(19) -0.0228(17) 0.0126(16) -0.0095(15)
C7 0.074(2) 0.058(2) 0.0426(17) -0.0145(17) 0.0085(15) -0.0071(14)
C8 0.0458(16) 0.0447(16) 0.0448(16) -0.0008(13) 0.0071(12) 0.0006(13)
C9 0.0479(17) 0.0523(18) 0.0476(17) -0.0092(14) 0.0039(13) 0.0010(14)
C10 0.0572(19) 0.0575(19) 0.0382(15) -0.0067(15) 0.0027(13) -0.0037(14)
C11 0.0484(17) 0.0494(18) 0.0464(17) -0.0052(14) 0.0054(13) 0.0013(13)
C12 0.0515(17) 0.0518(18) 0.0428(16) 0.0034(15) 0.0058(13) 0.0090(13)
C13 0.0454(16) 0.0481(17) 0.0459(16) 0.0006(14) 0.0048(13) 0.0048(13)
C14 0.064(2) 0.063(2) 0.0417(16) -0.0039(17) 0.0091(14) 0.0118(15)
C15 0.066(2) 0.062(2) 0.0460(18) -0.0082(18) 0.0000(15) 0.0004(15)
C16 0.0491(17) 0.0425(16) 0.0549(18) 0.0034(14) 0.0091(14) 0.0007(14)
C17 0.0590(19) 0.0486(18) 0.0507(18) 0.0023(15) 0.0120(15) 0.0084(14)
C18 0.0584(19) 0.0527(18) 0.0436(16) -0.0038(15) 0.0021(14) 0.0046(14)
C19 0.064(2) 0.057(2) 0.071(2) -0.0054(17) 0.0116(18) -0.0031(17)
O1 0.0520(12) 0.0497(12) 0.0442(11) -0.0040(10) 0.0066(9) 0.0057(9)

loop_
_atom_type_symbol
_atom_type_description
_atom_type_scat_dispersion_real
_atom_type_scat_dispersion_imag
_atom_type_scat_source
C C 0.0033 0.0016 'International Tables Vol C Tables 4.2.6.8 and 6.1.1.4'
H H 0.0000 0.0000 'International Tables Vol C Tables 4.2.6.8 and 6.1.1.4'
N N 0.0061 0.0033 'International Tables Vol C Tables 4.2.6.8 and 6.1.1.4'
O O 0.0106 0.0060 'International Tables Vol C Tables 4.2.6.8 and 6.1.1.4'

loop_
_geom_angle_atom_site_label_1
_geom_angle_atom_site_label_2
_geom_angle_atom_site_label_3
_geom_angle_site_symmetry_1
_geom_angle_site_symmetry_3
_geom_angle
_geom_angle_publ_flag
C11 N1 N2 . . 105.9(3) ?
C12 N2 N1 . . 106.8(3) ?
C4 C1 H1A . . 109.5 ?
C4 C1 H1B . . 109.4 ?
H1A C1 H1B . . 109.5 ?
C4 C1 H1C . . 109.6 ?
H1A C1 H1C . . 109.5 ?
H1B C1 H1C . . 109.5 ?
C4 C2 H2A . . 109.4 ?
C4 C2 H2B . . 109.4 ?
H2A C2 H2B . . 109.5 ?
C4 C2 H2C . . 109.5 ?
H2A C2 H2C . . 109.5 ?
H2B C2 H2C . . 109.5 ?
C4 C3 H3A . . 109.4 ?
C4 C3 H3B . . 109.6 ?
H3A C3 H3B . . 109.5 ?
C4 C3 H3C . . 109.5 ?
H3A C3 H3C . . 109.5 ?
H3B C3 H3C . . 109.5 ?
C3 C4 C2 . . 108.4(3) ?
C3 C4 C5 . . 112.5(3) ?
C2 C4 C5 . . 109.8(3) ?
C3 C4 C1 . . 108.9(3) ?
C2 C4 C1 . . 109.2(3) ?
C5 C4 C1 . . 108.2(3) ?
C6 C5 C10 . . 116.7(3) ?
C6 C5 C4 . . 123.6(3) ?
C10 C5 C4 . . 119.6(3) ?
C7 C6 C5 . . 121.9(3) ?
C7 C6 H6A . . 119.1 ?
C5 C6 H6A . . 119.0 ?
C6 C7 C8 . . 120.4(3) ?
C6 C7 H7A . . 119.8 ?
C8 C7 H7A . . 119.8 ?
C7 C8 C9 . . 118.6(3) ?
C7 C8 C11 . . 120.7(3) ?
C9 C8 C11 . . 120.5(3) ?
C10 C9 C8 . . 120.2(3) ?
C10 C9 H9A . . 119.9 ?
C8 C9 H9A . . 119.9 ?
C9 C10 C5 . . 122.1(3) ?
C9 C10 H10A . . 118.9 ?
C5 C10 H10A . . 119.0 ?
N1 C11 O1 . . 112.5(3) ?
N1 C11 C8 . . 128.5(3) ?
O1 C11 C8 . . 118.9(3) ?
N2 C12 O1 . . 111.7(3) ?
N2 C12 C13 . . 129.1(3) ?
O1 C12 C13 . . 119.3(3) ?
C14 C13 C18 . . 118.7(3) ?
C14 C13 C12 . . 121.2(3) ?
C18 C13 C12 . . 120.0(3) ?
C13 C14 C15 . . 120.4(3) ?
C13 C14 H14A . . 119.8 ?
C15 C14 H14A . . 119.8 ?
C14 C15 C16 . . 121.1(3) ?
C14 C15 H15A . . 119.4 ?
C16 C15 H15A . . 119.5 ?
C15 C16 C17 . . 118.1(3) ?
C15 C16 C19 . . 120.6(3) ?
C17 C16 C19 . . 121.3(3) ?
C18 C17 C16 . . 121.3(3) ?
C18 C17 H17A . . 119.3 ?
C16 C17 H17A . . 119.4 ?
C17 C18 C13 . . 120.3(3) ?
C17 C18 H18A . . 119.8 ?
C13 C18 H18A . . 119.9 ?
C16 C19 H19A . . 109.5 ?
C16 C19 H19B . . 109.4 ?
H19A C19 H19B . . 109.5 ?
C16 C19 H19C . . 109.5 ?
H19A C19 H19C . . 109.5 ?
H19B C19 H19C . . 109.5 ?
C11 O1 C12 . . 103.2(2) ?

loop_
_geom_bond_atom_site_label_1
_geom_bond_atom_site_label_2
_geom_bond_site_symmetry_2
_geom_bond_distance
_geom_bond_publ_flag
N1 C11 . 1.294(4) ?
N1 N2 . 1.411(4) ?
N2 C12 . 1.298(4) ?
C1 C4 . 1.543(5) ?
C1 H1A . 0.9599 ?
C1 H1B . 0.9600 ?
C1 H1C . 0.9601 ?
C2 C4 . 1.536(5) ?
C2 H2A . 0.9601 ?
C2 H2B . 0.9600 ?
C2 H2C . 0.9601 ?
C3 C4 . 1.532(5) ?
C3 H3A . 0.9599 ?
C3 H3B . 0.9599 ?
C3 H3C . 0.9601 ?
C4 C5 . 1.540(4) ?
C5 C6 . 1.394(4) ?
C5 C10 . 1.396(4) ?
C6 C7 . 1.381(4) ?
C6 H6A . 0.9300 ?
C7 C8 . 1.388(4) ?
C7 H7A . 0.9302 ?
C8 C9 . 1.395(4) ?
C8 C11 . 1.462(4) ?
C9 C10 . 1.379(4) ?
C9 H9A . 0.9300 ?
C10 H10A . 0.9300 ?
C11 O1 . 1.365(4) ?
C12 O1 . 1.367(3) ?
C12 C13 . 1.458(4) ?
C13 C14 . 1.388(4) ?
C13 C18 . 1.397(4) ?
C14 C15 . 1.389(4) ?
C14 H14A . 0.9300 ?
C15 C16 . 1.389(4) ?
C15 H15A . 0.9300 ?
C16 C17 . 1.389(4) ?
C16 C19 . 1.503(4) ?
C17 C18 . 1.382(4) ?
C17 H17A . 0.9300 ?
C18 H18A . 0.9300 ?
C19 H19A . 0.9601 ?
C19 H19B . 0.9599 ?
C19 H19C . 0.9599 ?

loop_
_geom_hbond_atom_site_label_D
_geom_hbond_atom_site_label_H
_geom_hbond_atom_site_label_A
_geom_hbond_site_symmetry_A
_geom_hbond_distance_DH
_geom_hbond_distance_HA
_geom_hbond_distance_DA
_geom_hbond_angle_DHA
C10 H10A N2 4_566 0.93 2.59 3.456(5) 155

loop_
_geom_torsion_atom_site_label_1
_geom_torsion_atom_site_label_2
_geom_torsion_atom_site_label_3
_geom_torsion_atom_site_label_4
_geom_torsion_site_symmetry_1
_geom_torsion_site_symmetry_2
_geom_torsion_site_symmetry_3
_geom_torsion_site_symmetry_4
_geom_torsion
_geom_torsion_publ_flag
C11 N1 N2 C12 . . . . -0.4(4) ?
C3 C4 C5 C6 . . . . 4.5(5) ?
C2 C4 C5 C6 . . . . 125.3(4) ?
C1 C4 C5 C6 . . . . -115.7(4) ?
C3 C4 C5 C10 . . . . -178.5(3) ?
C2 C4 C5 C10 . . . . -57.8(4) ?
C1 C4 C5 C10 . . . . 61.2(4) ?
C10 C5 C6 C7 . . . . -2.0(5) ?
C4 C5 C6 C7 . . . . 175.0(3) ?
C5 C6 C7 C8 . . . . 0.5(5) ?
C6 C7 C8 C9 . . . . 1.8(5) ?
C6 C7 C8 C11 . . . . -174.8(3) ?
C7 C8 C9 C10 . . . . -2.4(5) ?
C11 C8 C9 C10 . . . . 174.2(3) ?
C8 C9 C10 C5 . . . . 0.8(5) ?
C6 C5 C10 C9 . . . . 1.4(5) ?
C4 C5 C10 C9 . . . . -175.8(3) ?
N2 N1 C11 O1 . . . . 0.4(4) ?
N2 N1 C11 C8 . . . . 177.0(3) ?
C7 C8 C11 N1 . . . . 10.5(5) ?
C9 C8 C11 N1 . . . . -166.0(3) ?
C7 C8 C11 O1 . . . . -173.0(3) ?
C9 C8 C11 O1 . . . . 10.5(4) ?
N1 N2 C12 O1 . . . . 0.3(4) ?
N1 N2 C12 C13 . . . . 179.2(3) ?
N2 C12 C13 C14 . . . . -178.7(3) ?
O1 C12 C13 C14 . . . . 0.1(5) ?
N2 C12 C13 C18 . . . . 0.4(5) ?
O1 C12 C13 C18 . . . . 179.2(3) ?
C18 C13 C14 C15 . . . . -1.0(5) ?
C12 C13 C14 C15 . . . . 178.1(3) ?
C13 C14 C15 C16 . . . . 0.7(5) ?
C14 C15 C16 C17 . . . . -0.1(5) ?
C14 C15 C16 C19 . . . . 179.9(3) ?
C15 C16 C17 C18 . . . . -0.2(5) ?
C19 C16 C17 C18 . . . . 179.8(3) ?
C16 C17 C18 C13 . . . . -0.1(5) ?
C14 C13 C18 C17 . . . . 0.7(5) ?
C12 C13 C18 C17 . . . . -178.4(3) ?
N1 C11 O1 C12 . . . . -0.2(4) ?
C8 C11 O1 C12 . . . . -177.2(3) ?
N2 C12 O1 C11 . . . . -0.1(3) ?
C13 C12 O1 C11 . . . . -179.1(3) ?

loop_
_cod_related_entry_id
_cod_related_entry_database
_cod_related_entry_code
1 ChemSpider 669021
